data_7242281
loop_
_publ_author_name
'Yu, Hongmei'
'Zhang, Yong'
'Zhang, Baoxi'
'Wang, Ying'
'Zhang, Li'
'Zhang, Hailu'
'Gong, Ningbo'
'Lu, Yang'
'Du, Guanhua'

_publ_section_title
;
 Salt or/and cocrystal? The case of the antidepressant drug venlafaxine
;
_journal_issue 14
_journal_name_full CrystEngComm
_journal_page_first 2665
_journal_page_last 2672
_journal_paper_doi 10.1039/D0CE01851A
_journal_volume 23
_journal_year 2021
_chemical_formula_moiety 'C17 H27 N1 O2. 2(C7 H4 N2 O6)'
_chemical_formula_sum 'C31 H35 N5 O14'
_chemical_formula_weight 701.64
_space_group_crystal_system triclinic
_space_group_IT_number 2
_space_group_name_Hall '-P 1'
_space_group_name_H-M_alt 'P -1'
_atom_sites_solution_hydrogens geom
_atom_sites_solution_primary direct
_atom_sites_solution_secondary difmap
_audit_creation_method SHELXL-2016/6
_audit_update_record
;
2020-10-13 deposited with the CCDC.	2021-02-15 downloaded from the CCDC.
;
_cell_angle_alpha 69.298(4)
_cell_angle_beta 78.815(4)
_cell_angle_gamma 88.350(4)
_cell_formula_units_Z 2
_cell_length_a 10.9041(5)
_cell_length_b 12.2722(5)
_cell_length_c 13.4566(5)
_cell_measurement_reflns_used 5833
_cell_measurement_temperature 295(2)
_cell_measurement_theta_max 66.901
_cell_measurement_theta_min 3.581
_cell_volume 1650.91(13)
_computing_cell_refinement 'CrystalClear (Rigaku Inc., 2008)'
_computing_data_collection 'CrystalClear (Rigaku Inc., 2008)'
_computing_data_reduction 'CrystalClear (Rigaku Inc., 2008)'
_computing_molecular_graphics ORTEPII(Johnson,1976)andPLUTON(Spek,1990)
_computing_publication_material 'SHELXL-2016/6 (Sheldrick, 2016)'
_computing_structure_refinement 'SHELXL-2016/6 (Sheldrick, 2016)'
_computing_structure_solution 'SHELXL-2016/6 (Sheldrick, 2016)'
_diffrn_ambient_temperature 295(2)
_diffrn_measured_fraction_theta_full 0.994
_diffrn_measured_fraction_theta_max 0.994
_diffrn_measurement_device_type 'MicroMax 002+'
_diffrn_measurement_method /w/k
_diffrn_radiation_type CuK\a
_diffrn_radiation_wavelength 1.54184
_diffrn_reflns_av_R_equivalents 0.0330
_diffrn_reflns_av_unetI/netI 0.0215
_diffrn_reflns_Laue_measured_fraction_full 0.994
_diffrn_reflns_Laue_measured_fraction_max 0.994
_diffrn_reflns_limit_h_max 12
_diffrn_reflns_limit_h_min -13
_diffrn_reflns_limit_k_max 12
_diffrn_reflns_limit_k_min -14
_diffrn_reflns_limit_l_max 14
_diffrn_reflns_limit_l_min -16
_diffrn_reflns_number 29340
_diffrn_reflns_point_group_measured_fraction_full 0.994
_diffrn_reflns_point_group_measured_fraction_max 0.994
_diffrn_reflns_theta_full 66.901
_diffrn_reflns_theta_max 66.901
_diffrn_reflns_theta_min 3.581
_diffrn_source 'fine-focus sealed tube'
_exptl_absorpt_coefficient_mu 0.961
_exptl_absorpt_correction_T_max 0.742
_exptl_absorpt_correction_T_min 0.681
_exptl_absorpt_correction_type multi-scan
_exptl_absorpt_process_details ' Higashi, T. (1995).  '
_exptl_crystal_colour yellow
_exptl_crystal_density_diffrn 1.411
_exptl_crystal_description block
_exptl_crystal_F_000 736
_exptl_crystal_size_max 0.45
_exptl_crystal_size_mid 0.42
_exptl_crystal_size_min 0.31
_refine_diff_density_max 0.490
_refine_diff_density_min -0.365
_refine_diff_density_rms 0.040
_refine_ls_extinction_coef 0.0027(4)
_refine_ls_extinction_expression Fc^*^=kFc[1+0.001xFc^2^\l^3^/sin(2\q)]^-1/4^
_refine_ls_extinction_method 'SHELXL-2016/6 (Sheldrick 2016)'
_refine_ls_goodness_of_fit_ref 1.018
_refine_ls_hydrogen_treatment constr
_refine_ls_matrix_type full
_refine_ls_number_parameters 466
_refine_ls_number_reflns 5833
_refine_ls_number_restraints 0
_refine_ls_restrained_S_all 1.018
_refine_ls_R_factor_all 0.0582
_refine_ls_R_factor_gt 0.0479
_refine_ls_shift/su_max 0.000
_refine_ls_shift/su_mean 0.000
_refine_ls_structure_factor_coef Fsqd
_refine_ls_weighting_details 'w=1/[\s^2^(Fo^2^)+(0.0740P)^2^+0.5543P] where P=(Fo^2^+2Fc^2^)/3'
_refine_ls_weighting_scheme calc
_refine_ls_wR_factor_gt 0.1289
_refine_ls_wR_factor_ref 0.1402
_reflns_Friedel_coverage 0.000
_reflns_number_gt 4804
_reflns_number_total 5833
_reflns_threshold_expression 'I > 2\s(I)'
_cod_data_source_file d0ce01851a2.cif
_cod_data_source_block 5998a
_cod_depositor_comments
;
The following automatic conversions were performed:

data item '_exptl_absorpt_correction_type' value 'Multi-scan' was
changed to 'multi-scan' in accordance with the
/home/data/users/saulius/crontab/automatic-downloads/rss-feeds/RSC/lib/dictionaries/cif_core.dic
dictionary named 'cif_core.dic' version 2.4.2 last updated on
2011-04-26.

Automatic conversion script
Id: cif_fix_values 7556 2019-12-06 15:28:31Z antanas 

 Adding full bibliography for 7242281--7242282.cif.
;
_cod_database_code 7242281
_shelx_shelxl_version_number 2016/6
_shelx_space_group_comment
;
The symmetry employed for this shelxl refinement is uniquely defined
by the following loop, which should always be used as a source of
symmetry information in preference to the above space-group names.
They are only intended as comments.
;
_shelx_estimated_absorpt_t_min 0.681
_shelx_estimated_absorpt_t_max 0.742
_exptl_absorpt_special_details sadabs

loop_
_space_group_symop_operation_xyz
'x, y, z'
'-x, -y, -z'

loop_
_atom_site_label
_atom_site_type_symbol
_atom_site_fract_x
_atom_site_fract_y
_atom_site_fract_z
_atom_site_U_iso_or_equiv
_atom_site_adp_type
_atom_site_occupancy
_atom_site_site_symmetry_order
_atom_site_calc_flag
_atom_site_refinement_flags_posn
_atom_site_refinement_flags_adp
_atom_site_refinement_flags_occupancy
_atom_site_disorder_assembly
_atom_site_disorder_group
N1 N 0.26824(15) 0.64424(13) 0.75329(14) 0.0540(4) Uani 1 1 d . . . A 2
H1 H 0.264275 0.571412 0.739301 0.065 Uiso 1 1 calc R U . A 2
N2 N 0.05947(19) 0.62317(19) 0.10176(15) 0.0665(5) Uani 1 1 d . . . B 2
N3 N 0.0358(2) 0.97525(17) 0.19411(19) 0.0792(6) Uani 1 1 d . . . B 2
N4 N 0.6498(3) 0.8073(2) -0.07660(18) 0.0974(9) Uani 1 1 d . . . C 2
N5 N 0.6925(2) 1.06532(15) 0.12190(16) 0.0691(5) Uani 1 1 d . . . C 2
O1 O 0.60188(14) 0.19904(11) 0.77122(12) 0.0573(4) Uani 1 1 d . . . A 2
O2 O 0.59354(12) 0.75171(12) 0.50197(10) 0.0490(3) Uani 1 1 d . . . A 2
H2A H 0.651781 0.717838 0.478871 0.073 Uiso 1 1 calc R U . A 2
O3 O 0.17423(19) 0.65631(14) 0.51129(13) 0.0758(5) Uani 1 1 d . . . B 2
O4 O 0.14814(14) 0.49413(12) 0.47653(12) 0.0580(4) Uani 1 1 d . . . B 2
H4A H 0.170343 0.461823 0.534447 0.087 Uiso 1 1 calc R U . B 2
O5 O 0.0178(2) 0.67687(19) 0.02179(14) 0.0901(6) Uani 1 1 d . . . B 2
O6 O 0.0939(2) 0.52380(18) 0.12238(15) 0.0892(6) Uani 1 1 d . . . B 2
O7 O 0.0104(3) 1.02773(17) 0.10751(18) 0.1066(7) Uani 1 1 d . . . B 2
O8 O 0.0385(4) 1.0193(2) 0.2601(3) 0.1759(18) Uani 1 1 d . . . B 2
O9 O 0.80696(13) 0.55686(10) 0.25484(11) 0.0525(3) Uani 1 1 d . . . C 2
O10 O 0.77604(13) 0.65667(11) 0.36671(10) 0.0512(3) Uani 1 1 d . . . C 2
O11 O 0.6521(3) 0.7114(2) -0.07971(18) 0.1231(10) Uani 1 1 d . . . C 2
O12 O 0.5822(5) 0.8866(6) -0.1313(5) 0.0934(17) Uani 0.5 1 d . . P D 1
O12A O 0.6684(10) 0.8937(7) -0.1627(5) 0.156(4) Uani 0.5 1 d . . P C 2
O13 O 0.6846(3) 1.14878(15) 0.04217(17) 0.1193(9) Uani 1 1 d . . . C 2
O14 O 0.6983(2) 1.07340(14) 0.20798(15) 0.0963(7) Uani 1 1 d . . . C 2
C1 C 0.52518(17) 0.54884(15) 0.71523(14) 0.0421(4) Uani 1 1 d . . . A 2
C2 C 0.57144(18) 0.47874(16) 0.80526(15) 0.0488(4) Uani 1 1 d . . . A 2
H2 H 0.586426 0.510625 0.855254 0.059 Uiso 1 1 calc R U . A 2
C3 C 0.59570(18) 0.36313(16) 0.82236(15) 0.0489(4) Uani 1 1 d . . . A 2
H3 H 0.625541 0.318000 0.883717 0.059 Uiso 1 1 calc R U . A 2
C4 C 0.57561(16) 0.31446(15) 0.74825(15) 0.0438(4) Uani 1 1 d . . . A 2
C5 C 0.52847(17) 0.38125(15) 0.65847(15) 0.0438(4) Uani 1 1 d . . . A 2
H5 H 0.513741 0.348974 0.608666 0.053 Uiso 1 1 calc R U . A 2
C6 C 0.50327(17) 0.49719(15) 0.64334(14) 0.0430(4) Uani 1 1 d . . . A 2
H6 H 0.470742 0.541440 0.583210 0.052 Uiso 1 1 calc R U . A 2
C7 C 0.50645(17) 0.67728(15) 0.69581(14) 0.0430(4) Uani 1 1 d . . . A 2
H7 H 0.514438 0.689346 0.762515 0.052 Uiso 1 1 calc R U . A 2
C8 C 0.60993(16) 0.75763(15) 0.60321(14) 0.0416(4) Uani 1 1 d . . . A 2
C9 C 0.59537(19) 0.88574(16) 0.59378(17) 0.0508(4) Uani 1 1 d . . . A 2
H9A H 0.516769 0.911839 0.571717 0.061 Uiso 1 1 calc R U . A 2
H9B H 0.592244 0.891378 0.664328 0.061 Uiso 1 1 calc R U . A 2
C10 C 0.7021(2) 0.96576(19) 0.51252(19) 0.0634(6) Uani 1 1 d . . . A 2
H10A H 0.699376 0.967394 0.440389 0.076 Uiso 1 1 calc R U . A 2
H10B H 0.691197 1.044395 0.512763 0.076 Uiso 1 1 calc R U . A 2
C11 C 0.8282(2) 0.9257(2) 0.5389(2) 0.0776(7) Uani 1 1 d . . . A 2
H11A H 0.834520 0.931456 0.607813 0.093 Uiso 1 1 calc R U . A 2
H11B H 0.893957 0.975730 0.483608 0.093 Uiso 1 1 calc R U . A 2
C12 C 0.8451(2) 0.8001(2) 0.5448(2) 0.0712(6) Uani 1 1 d . . . A 2
H12A H 0.847882 0.796212 0.473671 0.085 Uiso 1 1 calc R U . A 2
H12B H 0.924161 0.774340 0.566075 0.085 Uiso 1 1 calc R U . A 2
C13 C 0.73925(19) 0.71932(19) 0.62555(17) 0.0551(5) Uani 1 1 d . . . A 2
H13A H 0.743627 0.715936 0.697886 0.066 Uiso 1 1 calc R U . A 2
H13B H 0.750681 0.641375 0.623598 0.066 Uiso 1 1 calc R U . A 2
C14 C 0.37739(17) 0.71718(15) 0.67365(16) 0.0471(4) Uani 1 1 d . . . A 2
H14A H 0.369517 0.796569 0.672376 0.057 Uiso 1 1 calc R U . A 2
H14B H 0.372464 0.718356 0.602075 0.057 Uiso 1 1 calc R U . A 2
C15 C 0.1495(2) 0.7042(2) 0.7335(2) 0.0711(6) Uani 1 1 d . . . A 2
H15A H 0.147101 0.772747 0.752457 0.107 Uiso 1 1 calc R U . A 2
H15B H 0.079456 0.652424 0.776933 0.107 Uiso 1 1 calc R U . A 2
H15C H 0.145706 0.726006 0.658271 0.107 Uiso 1 1 calc R U . A 2
C16 C 0.2770(2) 0.6126(2) 0.86842(18) 0.0697(6) Uani 1 1 d . . . A 2
H16A H 0.348276 0.565954 0.882300 0.105 Uiso 1 1 calc R U . A 2
H16B H 0.202399 0.569055 0.913784 0.105 Uiso 1 1 calc R U . A 2
H16C H 0.286011 0.682231 0.883865 0.105 Uiso 1 1 calc R U . A 2
C17 C 0.5972(2) 0.15132(17) 0.68950(19) 0.0622(6) Uani 1 1 d . . . A 2
H17A H 0.650123 0.198259 0.622871 0.093 Uiso 1 1 calc R U . A 2
H17B H 0.512738 0.150385 0.678972 0.093 Uiso 1 1 calc R U . A 2
H17C H 0.625739 0.073181 0.711635 0.093 Uiso 1 1 calc R U . A 2
C18 C 0.10898(17) 0.67167(17) 0.34944(15) 0.0470(4) Uani 1 1 d . . . B 2
C19 C 0.09820(17) 0.61640(18) 0.27742(15) 0.0499(4) Uani 1 1 d . . . B 2
H19 H 0.109779 0.536850 0.295653 0.060 Uiso 1 1 calc R U . B 2
C20 C 0.07007(18) 0.68137(19) 0.17856(15) 0.0516(5) Uani 1 1 d . . . B 2
C21 C 0.04977(18) 0.79898(18) 0.14834(16) 0.0536(5) Uani 1 1 d . . . B 2
H21 H 0.030284 0.841378 0.081342 0.064 Uiso 1 1 calc R U . B 2
C22 C 0.05979(19) 0.85054(17) 0.22231(17) 0.0539(5) Uani 1 1 d . . . B 2
C23 C 0.08987(18) 0.78977(17) 0.32164(16) 0.0516(5) Uani 1 1 d . . . B 2
H23 H 0.097203 0.827622 0.369240 0.062 Uiso 1 1 calc R U . B 2
C24 C 0.14661(18) 0.60628(18) 0.45562(16) 0.0504(4) Uani 1 1 d . . . B 2
C25 C 0.74052(16) 0.74843(14) 0.18880(14) 0.0393(4) Uani 1 1 d . . . C 2
C26 C 0.71750(19) 0.73403(16) 0.09657(15) 0.0490(4) Uani 1 1 d . . . C 2
H26 H 0.726170 0.661718 0.088751 0.059 Uiso 1 1 calc R U . C 2
C27 C 0.6818(2) 0.82712(18) 0.01679(16) 0.0571(5) Uani 1 1 d . . . C 2
C28 C 0.6733(2) 0.93749(18) 0.02138(16) 0.0582(5) Uani 1 1 d . . . C 2
H28 H 0.651441 1.000282 -0.034440 0.070 Uiso 1 1 calc R U . C 2
C29 C 0.69902(19) 0.94968(15) 0.11308(15) 0.0487(4) Uani 1 1 d . . . C 2
C30 C 0.72969(17) 0.85720(15) 0.19800(15) 0.0429(4) Uani 1 1 d . . . C 2
H30 H 0.742787 0.868008 0.260219 0.052 Uiso 1 1 calc R U . C 2
C31 C 0.77640(16) 0.64460(14) 0.27780(14) 0.0407(4) Uani 1 1 d . . . C 2

loop_
_atom_site_aniso_label
_atom_site_aniso_U_11
_atom_site_aniso_U_22
_atom_site_aniso_U_33
_atom_site_aniso_U_23
_atom_site_aniso_U_13
_atom_site_aniso_U_12
N1 0.0569(10) 0.0401(8) 0.0643(10) -0.0282(8) 0.0087(8) -0.0028(7)
N2 0.0676(12) 0.0854(14) 0.0494(10) -0.0305(10) -0.0062(9) 0.0092(10)
N3 0.1061(17) 0.0514(11) 0.0797(14) -0.0089(10) -0.0444(13) 0.0005(10)
N4 0.180(3) 0.0716(14) 0.0563(12) -0.0262(11) -0.0543(15) 0.0110(15)
N5 0.1117(16) 0.0386(9) 0.0589(11) -0.0160(8) -0.0249(11) 0.0142(9)
O1 0.0724(9) 0.0372(7) 0.0618(8) -0.0153(6) -0.0176(7) 0.0102(6)
O2 0.0522(7) 0.0584(8) 0.0423(7) -0.0246(6) -0.0105(6) 0.0032(6)
O3 0.1166(14) 0.0619(9) 0.0550(9) -0.0191(8) -0.0346(9) 0.0055(9)
O4 0.0713(9) 0.0535(8) 0.0517(8) -0.0165(6) -0.0238(7) 0.0149(7)
O5 0.1088(15) 0.1200(15) 0.0551(10) -0.0410(10) -0.0321(10) 0.0273(12)
O6 0.1176(16) 0.0894(13) 0.0736(12) -0.0457(10) -0.0197(11) 0.0236(11)
O7 0.161(2) 0.0667(11) 0.0833(13) 0.0007(10) -0.0575(14) 0.0146(12)
O8 0.358(5) 0.0663(13) 0.158(3) -0.0477(16) -0.167(3) 0.049(2)
O9 0.0665(8) 0.0347(6) 0.0587(8) -0.0196(6) -0.0129(6) 0.0066(6)
O10 0.0671(8) 0.0469(7) 0.0454(7) -0.0192(6) -0.0208(6) 0.0155(6)
O11 0.232(3) 0.0878(14) 0.0854(14) -0.0506(12) -0.0778(17) 0.0188(16)
O12 0.136(4) 0.091(3) 0.061(3) -0.018(2) -0.055(3) 0.006(3)
O12A 0.328(12) 0.103(4) 0.059(4) -0.033(3) -0.089(6) 0.075(7)
O13 0.235(3) 0.0443(9) 0.0838(13) -0.0136(9) -0.0640(16) 0.0316(13)
O14 0.182(2) 0.0489(9) 0.0743(12) -0.0328(8) -0.0450(13) 0.0206(11)
C1 0.0476(9) 0.0384(9) 0.0402(9) -0.0149(7) -0.0073(7) 0.0049(7)
C2 0.0586(11) 0.0484(10) 0.0431(10) -0.0192(8) -0.0131(8) 0.0041(8)
C3 0.0548(11) 0.0456(10) 0.0444(10) -0.0108(8) -0.0157(8) 0.0067(8)
C4 0.0423(9) 0.0356(8) 0.0498(10) -0.0126(7) -0.0058(8) 0.0029(7)
C5 0.0498(10) 0.0403(9) 0.0428(9) -0.0176(7) -0.0069(8) 0.0011(7)
C6 0.0511(10) 0.0388(9) 0.0397(9) -0.0136(7) -0.0117(8) 0.0055(7)
C7 0.0539(10) 0.0394(9) 0.0389(9) -0.0185(7) -0.0083(8) 0.0043(7)
C8 0.0474(10) 0.0432(9) 0.0392(9) -0.0199(7) -0.0098(7) 0.0022(7)
C9 0.0580(11) 0.0417(10) 0.0536(11) -0.0200(8) -0.0071(9) -0.0015(8)
C10 0.0725(14) 0.0521(11) 0.0644(13) -0.0211(10) -0.0077(11) -0.0129(10)
C11 0.0664(15) 0.0856(17) 0.0822(17) -0.0298(14) -0.0138(12) -0.0244(13)
C12 0.0467(12) 0.0949(18) 0.0761(15) -0.0334(14) -0.0156(11) 0.0003(11)
C13 0.0539(11) 0.0630(12) 0.0550(11) -0.0257(10) -0.0175(9) 0.0082(9)
C14 0.0520(10) 0.0370(9) 0.0504(10) -0.0178(8) -0.0013(8) 0.0031(7)
C15 0.0527(12) 0.0699(14) 0.0963(18) -0.0445(13) 0.0005(12) 0.0035(10)
C16 0.0864(16) 0.0539(12) 0.0575(13) -0.0212(10) 0.0151(11) -0.0004(11)
C17 0.0795(15) 0.0393(10) 0.0710(14) -0.0239(10) -0.0155(11) 0.0082(9)
C18 0.0410(9) 0.0535(10) 0.0413(9) -0.0118(8) -0.0060(7) 0.0024(8)
C19 0.0446(10) 0.0555(11) 0.0461(10) -0.0163(9) -0.0046(8) 0.0066(8)
C20 0.0431(10) 0.0675(12) 0.0421(10) -0.0193(9) -0.0037(8) 0.0026(9)
C21 0.0478(10) 0.0626(12) 0.0409(10) -0.0069(9) -0.0083(8) -0.0003(9)
C22 0.0528(11) 0.0499(11) 0.0518(11) -0.0072(9) -0.0135(9) -0.0014(8)
C23 0.0515(11) 0.0526(11) 0.0489(11) -0.0139(9) -0.0128(8) -0.0006(8)
C24 0.0488(10) 0.0554(11) 0.0436(10) -0.0144(9) -0.0077(8) 0.0050(8)
C25 0.0410(9) 0.0364(8) 0.0405(9) -0.0137(7) -0.0078(7) 0.0009(7)
C26 0.0628(12) 0.0414(9) 0.0451(10) -0.0183(8) -0.0098(8) -0.0007(8)
C27 0.0813(14) 0.0536(11) 0.0410(10) -0.0185(9) -0.0194(10) 0.0038(10)
C28 0.0823(15) 0.0464(10) 0.0427(10) -0.0090(8) -0.0188(10) 0.0090(10)
C29 0.0634(12) 0.0365(9) 0.0462(10) -0.0147(8) -0.0111(8) 0.0045(8)
C30 0.0508(10) 0.0388(9) 0.0415(9) -0.0161(7) -0.0108(8) 0.0020(7)
C31 0.0411(9) 0.0358(8) 0.0450(10) -0.0137(7) -0.0084(7) 0.0009(7)

loop_
_atom_type_symbol
_atom_type_description
_atom_type_scat_dispersion_real
_atom_type_scat_dispersion_imag
_atom_type_scat_source
C C 0.0181 0.0091 'International Tables Vol C Tables 4.2.6.8 and 6.1.1.4'
H H 0.0000 0.0000 'International Tables Vol C Tables 4.2.6.8 and 6.1.1.4'
N N 0.0311 0.0180 'International Tables Vol C Tables 4.2.6.8 and 6.1.1.4'
O O 0.0492 0.0322 'International Tables Vol C Tables 4.2.6.8 and 6.1.1.4'

loop_
_geom_angle_atom_site_label_1
_geom_angle_atom_site_label_2
_geom_angle_atom_site_label_3
_geom_angle
_geom_angle_site_symmetry_1
_geom_angle_site_symmetry_3
_geom_angle_publ_flag
C16 N1 C15 110.13(17) . . ?
C16 N1 C14 114.74(17) . . ?
C15 N1 C14 109.82(16) . . ?
O5 N2 O6 124.0(2) . . ?
O5 N2 C20 118.4(2) . . ?
O6 N2 C20 117.66(19) . . ?
O8 N3 O7 122.7(2) . . ?
O8 N3 C22 118.6(2) . . ?
O7 N3 C22 118.7(2) . . ?
O11 N4 O12A 119.9(4) . . ?
O11 N4 C27 119.7(2) . . ?
O12A N4 C27 114.9(4) . . ?
O13 N5 O14 122.93(19) . . ?
O13 N5 C29 118.49(19) . . ?
O14 N5 C29 118.55(17) . . ?
C4 O1 C17 117.19(15) . . ?
C6 C1 C2 117.04(16) . . ?
C6 C1 C7 122.57(15) . . ?
C2 C1 C7 120.32(16) . . ?
C3 C2 C1 121.80(17) . . ?
C2 C3 C4 120.00(17) . . ?
O1 C4 C5 123.85(17) . . ?
O1 C4 C3 116.40(16) . . ?
C5 C4 C3 119.73(16) . . ?
C4 C5 C6 119.39(17) . . ?
C1 C6 C5 122.02(16) . . ?
C1 C7 C14 113.99(15) . . ?
C1 C7 C8 112.31(14) . . ?
C14 C7 C8 109.63(14) . . ?
O2 C8 C13 111.23(14) . . ?
O2 C8 C9 106.54(14) . . ?
C13 C8 C9 109.71(15) . . ?
O2 C8 C7 108.67(14) . . ?
C13 C8 C7 109.96(15) . . ?
C9 C8 C7 110.68(14) . . ?
C10 C9 C8 112.53(16) . . ?
C11 C10 C9 111.71(19) . . ?
C10 C11 C12 110.43(18) . . ?
C13 C12 C11 111.5(2) . . ?
C12 C13 C8 113.24(18) . . ?
N1 C14 C7 115.67(15) . . ?
C23 C18 C19 119.86(18) . . ?
C23 C18 C24 119.13(18) . . ?
C19 C18 C24 120.96(17) . . ?
C20 C19 C18 118.85(18) . . ?
C19 C20 C21 122.89(19) . . ?
C19 C20 N2 118.96(19) . . ?
C21 C20 N2 118.14(18) . . ?
C22 C21 C20 116.63(18) . . ?
C21 C22 C23 122.73(19) . . ?
C21 C22 N3 118.24(18) . . ?
C23 C22 N3 119.0(2) . . ?
C22 C23 C18 119.03(19) . . ?
O3 C24 O4 126.08(18) . . ?
O3 C24 C18 121.40(18) . . ?
O4 C24 C18 112.50(17) . . ?
C26 C25 C30 119.43(16) . . ?
C26 C25 C31 119.21(15) . . ?
C30 C25 C31 121.36(15) . . ?
C27 C26 C25 119.51(17) . . ?
C26 C27 C28 122.87(19) . . ?
C26 C27 N4 118.20(19) . . ?
C28 C27 N4 118.92(19) . . ?
C29 C28 C27 116.29(18) . . ?
C28 C29 C30 122.90(17) . . ?
C28 C29 N5 118.65(17) . . ?
C30 C29 N5 118.44(17) . . ?
C25 C30 C29 118.89(16) . . ?
O9 C31 O10 126.31(16) . . ?
O9 C31 C25 116.78(15) . . ?
O10 C31 C25 116.88(14) . . ?

loop_
_geom_bond_atom_site_label_1
_geom_bond_atom_site_label_2
_geom_bond_distance
_geom_bond_site_symmetry_2
_geom_bond_publ_flag
N1 C16 1.480(3) . ?
N1 C15 1.493(3) . ?
N1 C14 1.502(2) . ?
N2 O5 1.212(3) . ?
N2 O6 1.217(3) . ?
N2 C20 1.471(3) . ?
N3 O8 1.197(3) . ?
N3 O7 1.198(3) . ?
N3 C22 1.470(3) . ?
N4 O11 1.191(3) . ?
N4 O12A 1.250(8) . ?
N4 C27 1.467(3) . ?
N5 O13 1.209(2) . ?
N5 O14 1.210(2) . ?
N5 C29 1.464(3) . ?
O1 C4 1.373(2) . ?
O1 C17 1.426(3) . ?
O2 C8 1.435(2) . ?
O3 C24 1.205(3) . ?
O4 C24 1.304(2) . ?
O9 C31 1.241(2) . ?
O10 C31 1.256(2) . ?
C1 C6 1.388(3) . ?
C1 C2 1.392(3) . ?
C1 C7 1.518(2) . ?
C2 C3 1.381(3) . ?
C3 C4 1.383(3) . ?
C4 C5 1.383(3) . ?
C5 C6 1.391(2) . ?
C7 C14 1.526(3) . ?
C7 C8 1.565(3) . ?
C8 C13 1.525(3) . ?
C8 C9 1.538(2) . ?
C9 C10 1.526(3) . ?
C10 C11 1.512(4) . ?
C11 C12 1.522(4) . ?
C12 C13 1.521(3) . ?
C18 C23 1.383(3) . ?
C18 C19 1.388(3) . ?
C18 C24 1.501(3) . ?
C19 C20 1.376(3) . ?
C20 C21 1.378(3) . ?
C21 C22 1.377(3) . ?
C22 C23 1.379(3) . ?
C25 C26 1.383(3) . ?
C25 C30 1.383(2) . ?
C25 C31 1.512(2) . ?
C26 C27 1.370(3) . ?
C27 C28 1.377(3) . ?
C28 C29 1.375(3) . ?
C29 C30 1.384(3) . ?
